data_1011088
loop_
_publ_author_name
'Goldsztaub, M S'

_publ_section_title
;
Etude de quelques derives de l'oxyde ferrique (Fe O.OH, FeO2Na, FeOCl)
determination de leurs structures.
;
_journal_coden_ASTM BSFMAU
_journal_name_full
;
Bulletin de la Societe Francaise de Mineralogie (-71,1948)
;
_journal_page_first 6
_journal_page_last 6
_journal_volume 58
_journal_year 1935
_chemical_compound_source 'from Siegen'
_chemical_formula_structural 'Fe O (O H)'
_chemical_formula_sum 'Fe H O2'
_chemical_name_mineral Lepidocrocite
_chemical_name_systematic 'Iron(III) oxide hydroxide'
_space_group_IT_number 63
_symmetry_cell_setting orthorhombic
_symmetry_Int_Tables_number 63
_symmetry_space_group_name_Hall '-A 2 2a'
_symmetry_space_group_name_H-M 'A m a m'
_cell_angle_alpha 90
_cell_angle_beta 90
_cell_angle_gamma 90
_cell_formula_units_Z 4
_cell_length_a 3.87
_cell_length_b 12.4
_cell_length_c 3.06
_cell_volume 146.8
_exptl_crystal_density_meas 3.95
_cod_original_formula_sum 'H Fe O2'
_cod_database_code 1011088

loop_
_symmetry_equiv_pos_as_xyz
x,y,z
-x,-y,z
1/2-x,y,z
1/2+x,-y,z
-x,-y,-z
x,y,-z
1/2+x,-y,-z
1/2-x,y,-z
x,1/2+y,1/2+z
-x,1/2-y,1/2+z
1/2-x,1/2+y,1/2+z
1/2+x,1/2-y,1/2+z
-x,1/2-y,1/2-z
x,1/2+y,1/2-z
1/2+x,1/2-y,1/2-z
1/2-x,1/2+y,1/2-z

loop_
_atom_site_label
_atom_site_type_symbol
_atom_site_symmetry_multiplicity
_atom_site_Wyckoff_symbol
_atom_site_fract_x
_atom_site_fract_y
_atom_site_fract_z
_atom_site_occupancy
_atom_site_attached_hydrogens
_atom_site_calc_flag
Fe1 Fe3+ 4 c 0.25 -0.19 0. 1. 0 d
O1 O2- 4 c 0.25 0.19 0. 1. 0 d
O2 O2- 4 c 0.25 0.423 0. 1. 1 d
H1 H1+ 4 c -1. -1. -1. 1. 0 dum

loop_
_atom_type_symbol
_atom_type_oxidation_number
Fe3+ 3.000
O2- -2.000
H1+ 1.000
